data_9004203
loop_
_publ_author_name
'Grice, J. D.'
'Robinson, G. W.'

_publ_section_title
;
 Feruvite, a new member of the tourmaline group, and its crystal structure
;
_journal_name_full 'The Canadian Mineralogist'
_journal_page_first 199
_journal_page_last 203
_journal_volume 27
_journal_year 1989
_chemical_compound_source 'Cuvier Island, New Zealand'
_chemical_formula_sum 'Al4.722 B3 Ca0.62 Fe1.992 H4 Mg2.025 Na0.38 O31 Si6 Ti0.291'
_chemical_name_mineral Feruvite
_space_group_IT_number 160
_symmetry_space_group_name_Hall 'R 3 -2"'
_symmetry_space_group_name_H-M 'R 3 m :H'
_cell_angle_alpha 90
_cell_angle_beta 90
_cell_angle_gamma 120
_cell_length_a 16.012
_cell_length_b 16.012
_cell_length_c 7.245
_cell_formula_units_Z 3
_cell_volume 1608.645
_database_code_amcsd 0005228
_exptl_crystal_density_diffrn 3.209
_cod_original_sg_symbol_H-M 'R 3 m'
_cod_original_formula_sum '(Ca.62 Na.38) Fe1.992 Mg2.025 Ti.291 Al4.722 B3 Si6 O31 H4'
_cod_database_code 9004203

loop_
_space_group_symop_operation_xyz
x,y,z
2/3+x,1/3+y,1/3+z
1/3+x,2/3+y,2/3+z
x,x-y,z
2/3+x,1/3+x-y,1/3+z
1/3+x,2/3+x-y,2/3+z
-y,-x,z
2/3-y,1/3-x,1/3+z
1/3-y,2/3-x,2/3+z
-x+y,y,z
2/3-x+y,1/3+y,1/3+z
1/3-x+y,2/3+y,2/3+z
-y,x-y,z
2/3-y,1/3+x-y,1/3+z
1/3-y,2/3+x-y,2/3+z
-x+y,-x,z
2/3-x+y,1/3-x,1/3+z
1/3-x+y,2/3-x,2/3+z

loop_
_atom_site_aniso_label
_atom_site_aniso_U_11
_atom_site_aniso_U_22
_atom_site_aniso_U_33
_atom_site_aniso_U_12
_atom_site_aniso_U_13
_atom_site_aniso_U_23
Ca 0.01670 0.01670 0.01970 0.00835 0.00000 0.00000
Na 0.01670 0.01670 0.01970 0.00835 0.00000 0.00000
Fe1 0.01020 0.00730 0.01190 0.00510 -0.00440 -0.00220
Mg1 0.01020 0.00730 0.01190 0.00510 -0.00440 -0.00220
Ti 0.01020 0.00730 0.01190 0.00510 -0.00440 -0.00220
Al 0.00630 0.00660 0.00650 0.00310 0.00010 0.00080
Mg2 0.00630 0.00660 0.00650 0.00310 0.00010 0.00080
Fe2 0.00630 0.00660 0.00650 0.00310 0.00010 0.00080
B 0.00830 0.00950 0.00790 0.00470 -0.00030 -0.00060
Si 0.00570 0.00550 0.00670 0.00260 -0.00030 -0.00050
O1 0.02010 0.02010 0.01690 0.01005 0.00000 0.00000
O2 0.01190 0.00650 0.01470 0.00320 0.00100 0.00200
O3 0.02150 0.01660 0.00580 0.01080 0.00190 0.00090
O4 0.00880 0.01680 0.01140 0.00840 -0.00060 -0.00120
O5 0.01580 0.00830 0.01180 0.00790 0.00150 0.00080
O6 0.01140 0.01070 0.00800 0.00610 -0.00070 -0.00160
O7 0.00910 0.00760 0.01170 0.00180 -0.00290 -0.00070
O8 0.00690 0.01100 0.01840 0.00410 0.00060 0.00200

loop_
_atom_site_label
_atom_site_fract_x
_atom_site_fract_y
_atom_site_fract_z
_atom_site_occupancy
_atom_site_U_iso_or_equiv
Ca 0.00000 0.00000 0.22220 0.62000 ?
Na 0.00000 0.00000 0.22220 0.38000 ?
Fe1 0.12299 0.06149 0.63661 0.51000 ?
Mg1 0.12299 0.06149 0.63661 0.40300 ?
Ti 0.12299 0.06149 0.63661 0.09700 ?
Al 0.29832 0.26167 0.61132 0.78700 ?
Mg2 0.29832 0.26167 0.61132 0.13600 ?
Fe2 0.29832 0.26167 0.61132 0.07700 ?
B 0.11001 0.22003 0.45175 1.00000 ?
Si 0.19151 0.18985 0.00000 1.00000 ?
O1 0.00000 0.00000 0.78120 1.00000 ?
O2 0.06070 0.12140 0.47640 1.00000 ?
O3 0.26600 0.13300 0.51250 1.00000 ?
O4 0.09190 0.18380 0.07100 1.00000 ?
O5 0.18140 0.09070 0.09020 1.00000 ?
O6 0.19530 0.18620 0.77890 1.00000 ?
O7 0.28420 0.28350 0.07890 1.00000 ?
O8 0.20880 0.26950 0.44110 1.00000 ?
H1 0.00000 0.00000 0.72500 1.00000 0.01000
H2 0.25800 0.12900 0.41200 1.00000 0.01000

loop_
_cod_related_entry_id
_cod_related_entry_database
_cod_related_entry_code
1 AMCSD 0005228
